data_2107073
loop_
_publ_author_name
'Monge, A.'
'Gutierrez-Puebla, E.'

_publ_section_title
;
 Diammonium Copper Bis(selenate) Hexahydrate
;
_journal_name_full 'Acta Crystallographica B (24,1968-38,1982)'
_journal_page_first 427
_journal_page_last 429
_journal_volume 37
_journal_year 1981
_chemical_formula_sum 'Cu H20 N2 O14 Se2'
_chemical_name_systematic '(N H4)2 Cu (Se O4)2 (H2 O)6'
_space_group_IT_number 14
_symmetry_space_group_name_Hall '-P 2ybc'
_symmetry_space_group_name_H-M 'P 1 21/c 1'
_cell_angle_alpha 90
_cell_angle_beta 105.62
_cell_angle_gamma 90
_cell_formula_units_Z 2
_cell_length_a 6.424
_cell_length_b 12.547
_cell_length_c 9.351
_cell_volume 725.873
_citation_journal_id_ASTM ACBCAR
_cod_data_source_file Monge_ACBCAR_1981_1252.cif
_cod_data_source_block H20Cu1N2O14Se2
_cod_original_cell_volume 725.8731
_cod_original_formula_sum 'H20 Cu1 N2 O14 Se2'
_cod_database_code 2107073

loop_
_symmetry_equiv_pos_as_xyz
x,y,z
-x,y+1/2,-z+1/2
-x,-y,-z
x,-y-1/2,z-1/2

loop_
_atom_site_label
_atom_site_type_symbol
_atom_site_fract_x
_atom_site_fract_y
_atom_site_fract_z
_atom_site_occupancy
_atom_site_U_iso_or_equiv
H2 H+1 0.21 0.135 0.479 1 0.0
O3 O-2 0.0873 0.2358 0.9253 1 0.0
O4 O-2 0.2879 0.0666 0.10678 1 0.0
O2 O-2 0.1268 0.0605 0.7772 1 0.0
H5 H+1 0.792 0.098 0.702 1 0.0
N1 N-3 0.857 0.1594 0.11424 1 0.0
Se1 Se+6 0.2479 0.1356 0.9176 1 0.0
H6 H+1 0.642 0.115 0.744 1 0.0
O7 O-2 0.6779 0.1126 0.6764 1 0.0
O5 O-2 0.2197 0.0641 0.5075 1 0.0
H3 H+1 0.494 0.154 0.368 1 0.0
H10 H+1 0.97 0.181 1.08 1 0.0
O6 O-2 0.5331 0.1072 0.3448 1 0.0
H8 H+1 0.896 0.198 1.224 1 0.0
O1 O-2 0.4744 0.1811 0.8959 1 0.0
H7 H+1 0.843 0.099 1.16 1 0.0
H1 H+1 0.183 0.06 0.58 1 0.0
H4 H+1 0.446 0.093 0.251 1 0.0
Cu1 Cu+2 0.5 0 0.5 1 0.0
H9 H+1 0.738 0.161 1.082 1 0.0
